data_4311820
loop_
_publ_author_name
'YongBok Go'
'Xiqu Wang'
'Ekaterina V. Anokhina'
'Allan J. Jacobson'

_publ_contact_author_address
;Department of Chemistry
University of Houston
Houston, TX 77204-5003
;
_publ_contact_author_email ajjcob@uh.edu
_publ_contact_author_fax 713-743-2787
_publ_contact_author_name 'Allan J. Jacobson'
_publ_contact_author_phone 713-743-2785
_publ_section_title
;
 A Chain of Changes: Influence of Noncovalent Interactions on the
 One-Dimensional Structures of Nickel(II) Dicarboxylate Coordination
 Polymers with Chelating Aromatic Amine Ligands
;
_journal_name_full 'Inorganic Chemistry'
_journal_page_first 5360
_journal_page_last 5367
_journal_paper_doi 10.1021/ic049341u
_journal_volume 43
_journal_year 2004
_chemical_formula_sum 'C48 H30 N4 Ni2 O14'
_chemical_formula_weight 1004.18
_chemical_name_systematic
;
 ?
;
_space_group_IT_number 14
_symmetry_space_group_name_Hall '-P 2ybc'
_symmetry_space_group_name_H-M 'P 1 21/c 1'
_atom_sites_solution_hydrogens geom
_atom_sites_solution_primary direct
_atom_sites_solution_secondary difmap
_audit_creation_method SHELXL-97
_cell_angle_alpha 90.00
_cell_angle_beta 93.862(3)
_cell_angle_gamma 90.00
_cell_formula_units_Z 8
_cell_length_a 20.532(3)
_cell_length_b 21.505(3)
_cell_length_c 18.872(3)
_cell_measurement_temperature 293(2)
_cell_volume 8314(2)
_computing_structure_refinement 'SHELXL-97 (Sheldrick, 1997)'
_diffrn_ambient_temperature 293(2)
_diffrn_measured_fraction_theta_full 0.902
_diffrn_measured_fraction_theta_max 0.902
_diffrn_measurement_device_type 'SIMENS SMART / CCD'
_diffrn_measurement_method 'narrow frame'
_diffrn_radiation_monochromator graphite
_diffrn_radiation_source 'fine-focus sealed tube'
_diffrn_radiation_type MoK\a
_diffrn_radiation_wavelength 0.71073
_diffrn_reflns_av_R_equivalents 0.0753
_diffrn_reflns_av_sigmaI/netI 0.1208
_diffrn_reflns_limit_h_max 27
_diffrn_reflns_limit_h_min -22
_diffrn_reflns_limit_k_max 28
_diffrn_reflns_limit_k_min -27
_diffrn_reflns_limit_l_max 25
_diffrn_reflns_limit_l_min -21
_diffrn_reflns_number 53078
_diffrn_reflns_theta_full 28.68
_diffrn_reflns_theta_max 28.68
_diffrn_reflns_theta_min 0.99
_exptl_absorpt_coefficient_mu 0.986
_exptl_absorpt_correction_T_max 'Tmin/Tmax ratio 0.7550'
_exptl_absorpt_correction_T_min 'Tmin/Tmax ratio 0.7550'
_exptl_absorpt_correction_type multi-scan
_exptl_absorpt_process_details SADABS
_exptl_crystal_colour green
_exptl_crystal_density_diffrn 1.605
_exptl_crystal_density_method 'not measured'
_exptl_crystal_description plate
_exptl_crystal_F_000 4112
_exptl_crystal_size_max 0.35
_exptl_crystal_size_mid 0.125
_exptl_crystal_size_min 0.05
_refine_diff_density_max 0.311
_refine_diff_density_min -0.449
_refine_diff_density_rms 0.065
_refine_ls_extinction_method none
_refine_ls_goodness_of_fit_ref 0.948
_refine_ls_hydrogen_treatment mixed
_refine_ls_matrix_type full
_refine_ls_number_parameters 1225
_refine_ls_number_reflns 19350
_refine_ls_number_restraints 0
_refine_ls_restrained_S_all 0.948
_refine_ls_R_factor_all 0.2134
_refine_ls_R_factor_gt 0.0573
_refine_ls_shift/su_max 0.001
_refine_ls_shift/su_mean 0.000
_refine_ls_structure_factor_coef Fsqd
_refine_ls_weighting_details 'calc w=1/[\s^2^(Fo^2^)+(0.0476P)^2^+0.0000P] where P=(Fo^2^+2Fc^2^)/3'
_refine_ls_weighting_scheme calc
_refine_ls_wR_factor_gt 0.1032
_refine_ls_wR_factor_ref 0.1465
_reflns_number_gt 6398
_reflns_number_total 19350
_reflns_threshold_expression >2sigma(I)
_cod_data_source_file ic049341usi20040519_043211_3.cif
_cod_data_source_block 2
_cod_depositor_comments
;
The following automatic conversions were performed:
'_exptl_absorpt_correction_type' value 'multiscan' changed to 'multi-scan'
according to '/home/saulius/struct/CIF-dictionaries/cif_core.dic'
dictionary named 'cif_core.dic' version 2.4.1 from 2010-06-29.

Automatic conversion script
Id: cif_fix_enum 1527 2010-12-29 10:47:43Z saulius 
;
_cod_original_sg_symbol_H-M 'P 21/c'
_cod_database_code 4311820

loop_
_symmetry_equiv_pos_as_xyz
'x, y, z'
'-x, y+1/2, -z+1/2'
'-x, -y, -z'
'x, -y-1/2, z-1/2'

loop_
_atom_site_label
_atom_site_type_symbol
_atom_site_fract_x
_atom_site_fract_y
_atom_site_fract_z
_atom_site_U_iso_or_equiv
_atom_site_adp_type
_atom_site_occupancy
_atom_site_symmetry_multiplicity
_atom_site_calc_flag
_atom_site_refinement_flags
_atom_site_disorder_assembly
_atom_site_disorder_group
C1 C 0.5337(3) 0.3965(3) 0.6318(3) 0.0423(16) Uani 1 1 d . . .
H1 H 0.5422 0.3542 0.6364 0.051 Uiso 1 1 calc R . .
C1S C 0.0741(3) 0.3740(3) 0.3996(3) 0.0424(15) Uani 1 1 d . . .
C2 C 0.5758(3) 0.4379(3) 0.6673(3) 0.0482(16) Uani 1 1 d . . .
H2 H 0.6118 0.4239 0.6953 0.058 Uiso 1 1 calc R . .
C2S C 0.1254(3) 0.3769(3) 0.3468(3) 0.0361(14) Uani 1 1 d . . .
C3 C 0.5632(3) 0.5001(3) 0.6601(3) 0.0534(19) Uani 1 1 d . . .
H3 H 0.5910 0.5290 0.6830 0.064 Uiso 1 1 calc R . .
C3S C 0.1240(3) 0.3357(2) 0.2911(3) 0.0403(15) Uani 1 1 d . . .
H3S H 0.0905 0.3066 0.2854 0.048 Uiso 1 1 calc R . .
C4 C 0.5095(3) 0.5201(3) 0.6189(3) 0.0408(16) Uani 1 1 d . . .
H4 H 0.5004 0.5623 0.6145 0.049 Uiso 1 1 calc R . .
C4S C 0.1724(3) 0.3373(3) 0.2434(3) 0.0432(16) Uani 1 1 d . . .
H4S H 0.1713 0.3090 0.2060 0.052 Uiso 1 1 calc R . .
C5 C 0.4687(3) 0.4766(3) 0.5839(3) 0.0300(14) Uani 1 1 d . . .
C5S C 0.2219(3) 0.3801(3) 0.2507(3) 0.0355(14) Uani 1 1 d . . .
C6 C 0.4096(3) 0.4927(3) 0.5385(2) 0.0309(14) Uani 1 1 d . . .
C6S C 0.2220(3) 0.4230(3) 0.3058(3) 0.0570(18) Uani 1 1 d . . .
H6S H 0.2544 0.4532 0.3104 0.068 Uiso 1 1 calc R . .
C7 C 0.3903(3) 0.5541(3) 0.5255(3) 0.0439(16) Uani 1 1 d . . .
H7 H 0.4148 0.5872 0.5447 0.053 Uiso 1 1 calc R . .
C7S C 0.1741(3) 0.4211(3) 0.3539(3) 0.062(2) Uani 1 1 d . . .
H7S H 0.1747 0.4496 0.3910 0.074 Uiso 1 1 calc R . .
C8 C 0.3340(3) 0.5642(3) 0.4833(3) 0.0509(18) Uani 1 1 d . . .
H8 H 0.3200 0.6046 0.4736 0.061 Uiso 1 1 calc R . .
C8S C 0.2745(3) 0.3804(3) 0.1992(3) 0.0347(13) Uani 1 1 d . . .
C9 C 0.2992(3) 0.5156(3) 0.4559(3) 0.0440(16) Uani 1 1 d . . .
H9 H 0.2608 0.5223 0.4278 0.053 Uiso 1 1 calc R . .
C9S C 0.4066(3) 0.3771(3) 0.0671(3) 0.0382(14) Uani 1 1 d . . .
C10 C 0.3209(3) 0.4561(3) 0.4700(3) 0.0384(15) Uani 1 1 d . . .
H10 H 0.2970 0.4227 0.4507 0.046 Uiso 1 1 calc R . .
C10S C 0.4583(3) 0.3756(3) 0.0137(3) 0.0341(14) Uani 1 1 d . . .
C11 C 0.2786(3) 0.4106(3) 0.8708(3) 0.0370(15) Uani 1 1 d . . .
H11 H 0.2919 0.3694 0.8756 0.044 Uiso 1 1 calc R . .
C11S C 0.4534(3) 0.3332(2) -0.0422(3) 0.0421(15) Uani 1 1 d . . .
H11S H 0.4185 0.3056 -0.0465 0.050 Uiso 1 1 calc R . .
C12 C 0.3151(3) 0.4564(3) 0.9056(3) 0.0473(17) Uani 1 1 d . . .
H12 H 0.3533 0.4463 0.9325 0.057 Uiso 1 1 calc R . .
C12S C 0.5004(3) 0.3320(2) -0.0913(3) 0.0428(15) Uani 1 1 d . . .
H12S H 0.4969 0.3034 -0.1283 0.051 Uiso 1 1 calc R . .
C13 C 0.2948(3) 0.5173(3) 0.9001(3) 0.0468(17) Uani 1 1 d . . .
H13 H 0.3188 0.5488 0.9233 0.056 Uiso 1 1 calc R . .
C13S C 0.5524(3) 0.3726(3) -0.0861(3) 0.0355(15) Uani 1 1 d . . .
C14 C 0.2384(3) 0.5307(3) 0.8597(3) 0.0368(15) Uani 1 1 d . . .
H14 H 0.2233 0.5714 0.8562 0.044 Uiso 1 1 calc R . .
C14S C 0.5575(3) 0.4152(3) -0.0310(3) 0.0447(16) Uani 1 1 d . . .
H14S H 0.5925 0.4428 -0.0272 0.054 Uiso 1 1 calc R . .
C15 C 0.2043(3) 0.4835(3) 0.8243(2) 0.0294(14) Uani 1 1 d . . .
C15S C 0.5105(3) 0.4171(3) 0.0186(3) 0.0406(15) Uani 1 1 d . . .
H15S H 0.5139 0.4461 0.0553 0.049 Uiso 1 1 calc R . .
C16 C 0.1454(3) 0.4945(3) 0.7763(2) 0.0290(14) Uani 1 1 d . . .
C16S C 0.6033(3) 0.3703(3) -0.1403(3) 0.0381(14) Uani 1 1 d . . .
C17 C 0.1205(3) 0.5530(2) 0.7613(3) 0.0368(15) Uani 1 1 d . . .
H17 H 0.1390 0.5882 0.7832 0.044 Uiso 1 1 calc R . .
C17S C 0.7390(3) 0.3619(3) -0.2719(3) 0.0383(14) Uani 1 1 d . . .
C18 C 0.0679(3) 0.5577(3) 0.7132(3) 0.0497(17) Uani 1 1 d . . .
H18 H 0.0499 0.5965 0.7024 0.060 Uiso 1 1 calc R . .
C18S C -0.2104(3) 0.3638(3) 0.6757(3) 0.0338(14) Uani 1 1 d . . .
C19 C 0.0416(3) 0.5059(3) 0.6811(3) 0.0478(16) Uani 1 1 d . . .
H19 H 0.0066 0.5093 0.6474 0.057 Uiso 1 1 calc R . .
C19S C -0.2140(3) 0.3255(2) 0.6160(3) 0.0385(14) Uani 1 1 d . . .
H19S H -0.2497 0.2993 0.6080 0.046 Uiso 1 1 calc R . .
C20 C 0.0675(3) 0.4484(3) 0.6991(3) 0.0381(15) Uani 1 1 d . . .
H20 H 0.0489 0.4129 0.6781 0.046 Uiso 1 1 calc R . .
C20S C -0.1660(3) 0.3257(2) 0.5683(3) 0.0384(15) Uani 1 1 d . . .
H20S H -0.1690 0.2995 0.5290 0.046 Uiso 1 1 calc R . .
C21 C 0.4394(3) 0.5515(3) 0.7862(3) 0.0383(15) Uani 1 1 d . . .
H21 H 0.4604 0.5869 0.8045 0.046 Uiso 1 1 calc R . .
C21S C -0.1134(3) 0.3652(3) 0.5798(3) 0.0351(14) Uani 1 1 d . . .
C22 C 0.4665(3) 0.4941(3) 0.8017(3) 0.0450(16) Uani 1 1 d . . .
H22 H 0.5049 0.4905 0.8306 0.054 Uiso 1 1 calc R . .
C22S C -0.1092(3) 0.4038(3) 0.6391(3) 0.0503(17) Uani 1 1 d . . .
H22S H -0.0736 0.4302 0.6469 0.060 Uiso 1 1 calc R . .
C23 C 0.4352(3) 0.4418(3) 0.7732(3) 0.0528(19) Uani 1 1 d . . .
H23 H 0.4529 0.4025 0.7822 0.063 Uiso 1 1 calc R . .
C23S C -0.1575(3) 0.4033(3) 0.6865(3) 0.0494(17) Uani 1 1 d . . .
H23S H -0.1544 0.4295 0.7257 0.059 Uiso 1 1 calc R . .
C24 C 0.3778(3) 0.4480(3) 0.7314(3) 0.0432(16) Uani 1 1 d . . .
H24 H 0.3558 0.4133 0.7128 0.052 Uiso 1 1 calc R . .
C24S C -0.0590(3) 0.3659(3) 0.5306(3) 0.0430(15) Uani 1 1 d . . .
C25 C 0.3538(3) 0.5073(3) 0.7177(2) 0.0287(14) Uani 1 1 d . . .
C26 C 0.2931(3) 0.5191(3) 0.6718(2) 0.0301(14) Uani 1 1 d . . .
C27 C 0.2570(3) 0.4719(3) 0.6372(3) 0.0387(15) Uani 1 1 d . . .
H27 H 0.2699 0.4306 0.6421 0.046 Uiso 1 1 calc R . .
C28 C 0.2023(3) 0.4875(3) 0.5958(3) 0.0511(18) Uani 1 1 d . . .
H28 H 0.1774 0.4568 0.5721 0.061 Uiso 1 1 calc R . .
C29 C 0.1844(3) 0.5486(3) 0.5895(3) 0.0476(17) Uani 1 1 d . . .
H29 H 0.1471 0.5598 0.5617 0.057 Uiso 1 1 calc R . .
C30 C 0.2222(3) 0.5935(3) 0.6249(3) 0.0384(15) Uani 1 1 d . . .
H30 H 0.2097 0.6349 0.6201 0.046 Uiso 1 1 calc R . .
C31 C 0.1876(3) 0.5545(3) 1.0459(3) 0.0392(15) Uani 1 1 d . . .
H31 H 0.2060 0.5907 1.0652 0.047 Uiso 1 1 calc R . .
C32 C 0.2167(3) 0.4985(3) 1.0650(3) 0.0553(18) Uani 1 1 d . . .
H32 H 0.2533 0.4967 1.0968 0.066 Uiso 1 1 calc R . .
C33 C 0.1890(3) 0.4454(3) 1.0347(3) 0.0549(19) Uani 1 1 d . . .
H33 H 0.2077 0.4068 1.0449 0.066 Uiso 1 1 calc R . .
C34 C 0.1339(3) 0.4496(3) 0.9896(3) 0.0430(16) Uani 1 1 d . . .
H34 H 0.1146 0.4139 0.9698 0.052 Uiso 1 1 calc R . .
C35 C 0.1075(3) 0.5074(2) 0.9741(3) 0.0286(14) Uani 1 1 d . . .
C36 C 0.0486(3) 0.5161(3) 0.9264(2) 0.0244(13) Uani 1 1 d . . .
C37 C 0.0156(3) 0.4666(3) 0.8929(3) 0.0372(15) Uani 1 1 d . . .
H37 H 0.0302 0.4259 0.8991 0.045 Uiso 1 1 calc R . .
C38 C -0.0395(3) 0.4804(3) 0.8503(3) 0.0440(16) Uani 1 1 d . . .
H38 H -0.0630 0.4484 0.8273 0.053 Uiso 1 1 calc R . .
C39 C -0.0599(3) 0.5402(3) 0.8415(3) 0.0458(17) Uani 1 1 d . . .
H39 H -0.0970 0.5494 0.8124 0.055 Uiso 1 1 calc R . .
C40 C -0.0250(3) 0.5870(3) 0.8761(3) 0.0380(15) Uani 1 1 d . . .
H40 H -0.0389 0.6280 0.8701 0.046 Uiso 1 1 calc R . .
C41 C 0.4056(3) 0.3207(2) 0.4136(3) 0.0258(13) Uani 1 1 d . . .
C42 C 0.4026(3) 0.2959(2) 0.3395(2) 0.0251(13) Uani 1 1 d . . .
C43 C 0.4562(3) 0.3033(2) 0.2980(2) 0.0305(14) Uani 1 1 d . . .
H43 H 0.4925 0.3258 0.3155 0.037 Uiso 1 1 calc R . .
C44 C 0.4550(3) 0.2769(2) 0.2310(3) 0.0305(14) Uani 1 1 d . . .
H44 H 0.4899 0.2825 0.2027 0.037 Uiso 1 1 calc R . .
C45 C 0.4007(3) 0.2584(2) 0.7059(2) 0.0266(13) Uani 1 1 d . . .
C46 C 0.3481(3) 0.2353(2) 0.2464(3) 0.0306(14) Uani 1 1 d . . .
H46 H 0.3119 0.2126 0.2292 0.037 Uiso 1 1 calc R . .
C47 C 0.3488(3) 0.2629(2) 0.3129(3) 0.0320(14) Uani 1 1 d . . .
H47 H 0.3127 0.2590 0.3398 0.038 Uiso 1 1 calc R . .
C48 C 0.4028(3) 0.2923(2) 0.6371(3) 0.0250(13) Uani 1 1 d . . .
C49 C 0.1578(3) 0.3136(2) 0.6629(3) 0.0248(13) Uani 1 1 d . . .
C50 C 0.1554(3) 0.2858(2) 0.5894(3) 0.0302(14) Uani 1 1 d . . .
C51 C 0.2105(3) 0.2902(2) 0.5509(2) 0.0352(15) Uani 1 1 d . . .
H51 H 0.2475 0.3108 0.5699 0.042 Uiso 1 1 calc R . .
C52 C 0.2100(3) 0.2364(2) 0.9841(3) 0.0358(15) Uani 1 1 d . . .
H52 H 0.2465 0.2332 0.9577 0.043 Uiso 1 1 calc R . .
C53 C 0.1552(3) 0.2676(2) 0.9566(2) 0.0263(13) Uani 1 1 d . . .
C54 C 0.1004(3) 0.2726(2) 0.9963(3) 0.0324(14) Uani 1 1 d . . .
H54 H 0.0638 0.2944 0.9783 0.039 Uiso 1 1 calc R . .
C55 C 0.1009(3) 0.2550(2) 0.5623(3) 0.0297(14) Uani 1 1 d . . .
H55 H 0.0642 0.2527 0.5884 0.036 Uiso 1 1 calc R . .
C56 C 0.1561(3) 0.3007(2) 0.8862(2) 0.0258(13) Uani 1 1 d . . .
C57 C 0.3470(3) 0.7061(2) 0.6169(2) 0.0261(13) Uani 1 1 d . . .
C58 C 0.3481(3) 0.7396(2) 0.5481(2) 0.0260(13) Uani 1 1 d . . .
C59 C 0.4013(2) 0.7311(2) 0.5051(2) 0.0251(13) Uani 1 1 d . . .
H59 H 0.4368 0.7070 0.5215 0.030 Uiso 1 1 calc R . .
C60 C 0.4007(3) 0.7413(2) 0.9383(2) 0.0260(13) Uani 1 1 d . . .
H60 H 0.4363 0.7461 0.9107 0.031 Uiso 1 1 calc R . .
C61 C 0.3473(3) 0.7065(2) 0.9128(2) 0.0261(13) Uani 1 1 d . . .
C62 C 0.2952(3) 0.8031(2) 0.4560(3) 0.0307(14) Uani 1 1 d . . .
H62 H 0.2600 0.8276 0.4396 0.037 Uiso 1 1 calc R . .
C63 C 0.2958(3) 0.7765(2) 0.5227(2) 0.0280(13) Uani 1 1 d . . .
H63 H 0.2610 0.7832 0.5509 0.034 Uiso 1 1 calc R . .
C64 C 0.3443(3) 0.6821(2) 0.8386(2) 0.0253(13) Uani 1 1 d . . .
C65 C 0.0947(3) 0.7007(2) 0.8619(3) 0.0248(13) Uani 1 1 d . . .
C66 C 0.0948(3) 0.7307(2) 0.7906(2) 0.0263(13) Uani 1 1 d . . .
C67 C 0.0413(3) 0.7639(2) 0.7643(3) 0.0302(14) Uani 1 1 d . . .
H67 H 0.0060 0.7690 0.7921 0.036 Uiso 1 1 calc R . .
C68 C 0.0393(3) 0.7104(2) 1.1974(3) 0.0326(14) Uani 1 1 d . . .
H68 H 0.0022 0.6895 1.1793 0.039 Uiso 1 1 calc R . .
C69 C 0.0934(3) 0.7160(2) 1.1568(2) 0.0240(13) Uani 1 1 d . . .
C70 C 0.1486(3) 0.7475(2) 1.1840(3) 0.0311(14) Uani 1 1 d . . .
H70 H 0.1851 0.7503 1.1576 0.037 Uiso 1 1 calc R . .
C71 C 0.1491(3) 0.7256(2) 0.7498(3) 0.0292(13) Uani 1 1 d . . .
H71 H 0.1858 0.7038 0.7676 0.035 Uiso 1 1 calc R . .
C72 C 0.0923(3) 0.6879(2) 1.0841(3) 0.0277(14) Uani 1 1 d . . .
N1 N 0.4812(2) 0.4149(2) 0.5908(2) 0.0319(12) Uani 1 1 d . . .
N2 N 0.3761(2) 0.44490(19) 0.5113(2) 0.0286(11) Uani 1 1 d . . .
N3 N 0.2246(2) 0.4239(2) 0.8305(2) 0.0279(11) Uani 1 1 d . . .
N4 N 0.1188(2) 0.44289(19) 0.7462(2) 0.0254(10) Uani 1 1 d . . .
N5 N 0.3842(2) 0.55815(19) 0.7458(2) 0.0285(11) Uani 1 1 d . . .
N6 N 0.2760(2) 0.5797(2) 0.6659(2) 0.0291(11) Uani 1 1 d . . .
N7 N 0.1348(2) 0.5595(2) 1.0017(2) 0.0298(11) Uani 1 1 d . . .
N8 N 0.0286(2) 0.5752(2) 0.9183(2) 0.0292(11) Uani 1 1 d . . .
O1 O 0.45762(17) 0.34809(15) 0.43910(15) 0.0285(9) Uani 1 1 d . . .
O1S O 0.0815(2) 0.4091(2) 0.4538(2) 0.0644(14) Uani 1 1 d . . .
O2 O 0.35850(18) 0.31357(16) 0.45212(16) 0.0333(9) Uani 1 1 d . . .
O2S O 0.0270(2) 0.33857(19) 0.3871(2) 0.0503(12) Uani 1 1 d . . .
O3 O 0.44597(18) 0.27918(15) 0.59390(16) 0.0311(9) Uani 1 1 d . . .
O3S O 0.2693(2) 0.34545(18) 0.14684(19) 0.0484(11) Uani 1 1 d . . .
O4 O 0.36338(18) 0.33625(15) 0.62250(16) 0.0296(9) Uani 1 1 d . . .
O4S O 0.3235(2) 0.41716(19) 0.2124(2) 0.0591(13) Uani 1 1 d . . .
O5 O 0.20735(17) 0.34462(15) 0.68547(16) 0.0294(9) Uani 1 1 d . . .
O5S O 0.4148(2) 0.4123(2) 0.1198(2) 0.0645(14) Uani 1 1 d . . .
O6 O 0.11085(17) 0.30655(15) 0.70124(16) 0.0289(9) Uani 1 1 d . . .
O6S O 0.3556(2) 0.34436(19) 0.05304(19) 0.0514(11) Uani 1 1 d . . .
O7 O 0.20014(18) 0.28839(15) 0.84459(16) 0.0319(9) Uani 1 1 d . . .
O7S O 0.5972(2) 0.33201(19) -0.18912(19) 0.0520(12) Uani 1 1 d . . .
O8 O 0.11348(17) 0.34121(15) 0.86919(16) 0.0290(9) Uani 1 1 d . . .
O8S O 0.6515(2) 0.4081(2) -0.1313(2) 0.0635(14) Uani 1 1 d . . .
O9 O 0.38856(17) 0.66386(15) 0.63143(16) 0.0289(9) Uani 1 1 d . . .
O9S O 0.6939(2) 0.3212(2) -0.2808(2) 0.0637(14) Uani 1 1 d . . .
O10 O 0.30331(17) 0.71784(15) 0.65801(16) 0.0331(10) Uani 1 1 d . . .
O10S O 0.7417(2) 0.3986(2) -0.2214(2) 0.0714(15) Uani 1 1 d . . .
O11 O 0.39204(17) 0.69057(15) 0.80010(16) 0.0324(9) Uani 1 1 d . . .
O11S O -0.0669(2) 0.33416(19) 0.4741(2) 0.0534(12) Uani 1 1 d . . .
O12 O 0.29470(17) 0.65321(15) 0.81399(16) 0.0309(9) Uani 1 1 d . . .
O12S O -0.0101(2) 0.3986(2) 0.5457(2) 0.0719(15) Uani 1 1 d . . .
O13 O 0.05079(18) 0.71240(15) 0.90291(16) 0.0310(9) Uani 1 1 d . . .
O14 O 0.13886(17) 0.66020(15) 0.87940(15) 0.0282(9) Uani 1 1 d . . .
O15 O 0.04376(18) 0.65657(15) 1.06079(16) 0.0307(9) Uani 1 1 d . . .
O16 O 0.14016(18) 0.69534(15) 1.04626(16) 0.0316(9) Uani 1 1 d . . .
Ni1 Ni 0.41418(3) 0.35894(3) 0.53503(3) 0.02535(18) Uani 1 1 d . . .
Ni2 Ni 0.16292(3) 0.36107(3) 0.77915(3) 0.02464(18) Uani 1 1 d . . .
Ni3 Ni 0.33941(3) 0.64075(3) 0.71945(3) 0.02459(18) Uani 1 1 d . . .
Ni4 Ni 0.08910(3) 0.63975(3) 0.96893(3) 0.02470(18) Uani 1 1 d . . .

loop_
_atom_site_aniso_label
_atom_site_aniso_U_11
_atom_site_aniso_U_22
_atom_site_aniso_U_33
_atom_site_aniso_U_23
_atom_site_aniso_U_13
_atom_site_aniso_U_12
C1 0.042(4) 0.049(4) 0.036(3) -0.004(3) 0.002(3) 0.002(3)
C1S 0.033(4) 0.051(4) 0.043(4) 0.006(3) 0.005(3) 0.005(3)
C2 0.033(4) 0.065(5) 0.045(4) -0.002(3) -0.004(3) -0.002(3)
C2S 0.033(4) 0.041(4) 0.035(3) 0.003(3) 0.006(3) 0.001(3)
C3 0.054(5) 0.067(5) 0.039(4) -0.003(3) 0.004(3) -0.024(4)
C3S 0.037(4) 0.034(3) 0.052(4) 0.001(3) 0.018(3) -0.009(3)
C4 0.056(5) 0.035(4) 0.031(3) -0.002(3) 0.005(3) -0.015(3)
C4S 0.050(4) 0.038(4) 0.043(4) -0.006(3) 0.016(3) 0.005(3)
C5 0.036(4) 0.035(4) 0.020(3) -0.004(2) 0.007(2) -0.006(3)
C5S 0.030(3) 0.050(4) 0.027(3) 0.000(3) 0.007(3) 0.005(3)
C6 0.043(4) 0.032(3) 0.019(3) 0.001(2) 0.013(3) 0.003(3)
C6S 0.045(4) 0.080(5) 0.048(4) -0.013(3) 0.015(3) -0.028(4)
C7 0.059(5) 0.035(4) 0.039(4) -0.001(3) 0.007(3) -0.003(3)
C7S 0.053(5) 0.088(5) 0.046(4) -0.025(4) 0.018(3) -0.019(4)
C8 0.070(5) 0.038(4) 0.045(4) 0.005(3) 0.012(4) 0.013(4)
C8S 0.031(3) 0.042(4) 0.032(3) 0.000(3) 0.005(3) 0.011(3)
C9 0.051(4) 0.043(4) 0.037(3) 0.003(3) 0.000(3) 0.008(3)
C9S 0.037(4) 0.038(4) 0.040(4) 0.006(3) 0.008(3) 0.005(3)
C10 0.041(4) 0.034(3) 0.041(3) -0.008(3) 0.002(3) -0.003(3)
C10S 0.031(3) 0.044(4) 0.028(3) 0.005(3) 0.004(3) 0.005(3)
C11 0.031(4) 0.039(4) 0.040(3) 0.000(3) -0.002(3) 0.000(3)
C11S 0.040(4) 0.040(4) 0.047(4) 0.001(3) 0.009(3) 0.000(3)
C12 0.033(4) 0.064(5) 0.043(4) 0.006(3) -0.012(3) 0.000(4)
C12S 0.051(4) 0.038(3) 0.042(3) -0.004(3) 0.018(3) 0.003(3)
C13 0.053(5) 0.045(4) 0.040(4) -0.007(3) -0.012(3) -0.018(3)
C13S 0.036(4) 0.038(4) 0.033(3) 0.008(3) 0.005(3) 0.005(3)
C14 0.040(4) 0.038(4) 0.031(3) 0.003(3) -0.003(3) -0.006(3)
C14S 0.041(4) 0.055(4) 0.039(3) 0.000(3) 0.005(3) -0.005(3)
C15 0.039(4) 0.030(4) 0.020(3) 0.003(3) 0.006(3) -0.002(3)
C15S 0.046(4) 0.047(4) 0.030(3) -0.009(3) 0.011(3) -0.002(3)
C16 0.030(3) 0.039(4) 0.018(3) -0.002(3) 0.007(2) 0.001(3)
C16S 0.044(4) 0.041(4) 0.031(3) 0.013(3) 0.013(3) 0.005(3)
C17 0.047(4) 0.025(3) 0.039(4) -0.003(3) 0.006(3) 0.003(3)
C17S 0.034(3) 0.048(4) 0.033(3) 0.000(3) 0.007(3) 0.004(3)
C18 0.049(4) 0.046(4) 0.052(4) 0.011(3) -0.008(3) 0.014(3)
C18S 0.033(3) 0.034(3) 0.036(3) -0.004(3) 0.007(3) 0.004(3)
C19 0.035(4) 0.055(4) 0.051(4) 0.006(3) -0.011(3) 0.000(3)
C19S 0.037(4) 0.040(4) 0.039(3) -0.003(3) 0.010(3) -0.011(3)
C20 0.027(4) 0.045(4) 0.042(4) 0.006(3) -0.007(3) -0.003(3)
C20S 0.044(4) 0.042(4) 0.031(3) 0.001(3) 0.011(3) -0.002(3)
C21 0.039(4) 0.039(4) 0.037(3) 0.000(3) -0.001(3) 0.007(3)
C21S 0.029(3) 0.043(4) 0.033(3) 0.001(3) 0.005(3) -0.001(3)
C22 0.050(4) 0.054(4) 0.031(3) 0.004(3) 0.002(3) 0.022(4)
C22S 0.024(3) 0.066(4) 0.061(4) -0.010(3) 0.008(3) -0.020(3)
C23 0.079(5) 0.036(4) 0.044(4) 0.004(3) 0.008(4) 0.029(4)
C23S 0.041(4) 0.066(4) 0.043(4) -0.023(3) 0.014(3) -0.008(3)
C24 0.069(5) 0.029(4) 0.032(3) -0.001(3) 0.007(3) 0.008(3)
C24S 0.031(4) 0.055(4) 0.044(4) 0.006(3) 0.008(3) 0.001(3)
C25 0.041(4) 0.028(4) 0.019(3) 0.000(2) 0.015(3) -0.002(3)
C26 0.035(4) 0.038(4) 0.019(3) 0.002(3) 0.008(3) -0.006(3)
C27 0.050(4) 0.034(4) 0.034(3) -0.005(3) 0.012(3) -0.012(3)
C28 0.041(4) 0.064(5) 0.047(4) 0.000(3) -0.004(3) -0.021(4)
C29 0.040(4) 0.064(5) 0.038(4) -0.003(3) -0.008(3) -0.008(4)
C30 0.032(4) 0.054(4) 0.028(3) 0.007(3) -0.002(3) 0.010(3)
C31 0.043(4) 0.044(4) 0.029(3) -0.003(3) -0.004(3) 0.010(3)
C32 0.052(5) 0.061(5) 0.050(4) 0.001(4) -0.020(3) 0.016(4)
C33 0.073(5) 0.039(4) 0.052(4) 0.006(3) 0.005(4) 0.015(4)
C34 0.051(5) 0.045(4) 0.032(3) -0.001(3) -0.005(3) -0.001(4)
C35 0.038(4) 0.021(3) 0.027(3) 0.001(3) 0.005(3) 0.000(3)
C36 0.028(4) 0.025(4) 0.022(3) -0.001(2) 0.010(3) -0.002(3)
C37 0.042(4) 0.029(4) 0.041(4) 0.003(3) 0.002(3) -0.003(3)
C38 0.043(4) 0.044(4) 0.044(4) -0.004(3) -0.007(3) -0.019(3)
C39 0.036(4) 0.052(4) 0.048(4) 0.003(3) -0.010(3) -0.009(3)
C40 0.034(4) 0.039(4) 0.040(4) 0.003(3) 0.001(3) 0.000(3)
C41 0.028(4) 0.019(3) 0.030(3) -0.001(2) 0.000(3) -0.003(3)
C42 0.030(4) 0.027(3) 0.019(3) -0.002(2) 0.004(3) 0.002(3)
C43 0.024(3) 0.039(4) 0.029(3) -0.003(3) 0.006(3) -0.007(3)
C44 0.024(3) 0.041(4) 0.027(3) 0.000(3) 0.011(3) -0.007(3)
C45 0.023(3) 0.037(4) 0.020(3) 0.002(2) 0.005(2) 0.001(3)
C46 0.025(4) 0.040(4) 0.027(3) -0.005(3) 0.006(3) -0.003(3)
C47 0.030(4) 0.043(4) 0.024(3) -0.003(3) 0.006(3) 0.001(3)
C48 0.023(3) 0.030(3) 0.022(3) -0.003(2) 0.006(3) -0.004(3)
C49 0.027(4) 0.021(3) 0.026(3) 0.000(2) 0.001(3) 0.003(3)
C50 0.036(4) 0.034(4) 0.022(3) 0.000(2) 0.010(3) -0.001(3)
C51 0.038(4) 0.043(4) 0.024(3) -0.008(3) 0.001(3) -0.011(3)
C52 0.030(4) 0.048(4) 0.031(3) 0.003(3) 0.012(3) 0.009(3)
C53 0.032(4) 0.027(3) 0.020(3) -0.003(2) 0.002(3) -0.003(3)
C54 0.027(4) 0.040(4) 0.031(3) 0.008(3) 0.006(3) 0.008(3)
C55 0.028(4) 0.030(3) 0.032(3) -0.007(3) 0.012(3) -0.005(3)
C56 0.021(3) 0.037(4) 0.019(3) -0.001(2) 0.003(3) 0.000(3)
C57 0.033(4) 0.025(3) 0.021(3) 0.000(2) 0.003(3) -0.005(3)
C58 0.027(4) 0.028(3) 0.024(3) -0.003(2) 0.007(3) -0.006(3)
C59 0.022(3) 0.029(3) 0.024(3) 0.004(2) -0.001(2) 0.006(3)
C60 0.023(3) 0.033(3) 0.023(3) 0.002(2) 0.010(3) -0.003(3)
C61 0.030(4) 0.022(3) 0.026(3) -0.001(2) 0.001(3) 0.000(3)
C62 0.028(4) 0.028(3) 0.038(3) -0.001(3) 0.013(3) 0.001(3)
C63 0.029(4) 0.033(3) 0.023(3) 0.005(2) 0.006(3) 0.001(3)
C64 0.026(4) 0.028(3) 0.023(3) 0.004(2) 0.010(3) 0.006(3)
C65 0.025(4) 0.026(3) 0.023(3) -0.003(2) 0.001(3) -0.004(3)
C66 0.029(4) 0.032(3) 0.018(3) 0.002(2) 0.005(3) -0.003(3)
C67 0.024(3) 0.041(4) 0.027(3) 0.005(3) 0.011(3) 0.005(3)
C68 0.019(3) 0.046(4) 0.033(3) -0.009(3) 0.006(3) -0.008(3)
C69 0.024(3) 0.025(3) 0.023(3) -0.002(2) -0.001(2) 0.004(3)
C70 0.028(4) 0.045(4) 0.021(3) -0.003(3) 0.008(3) 0.000(3)
C71 0.023(3) 0.035(3) 0.031(3) 0.001(3) 0.004(3) 0.005(3)
C72 0.034(4) 0.029(3) 0.020(3) 0.004(2) 0.006(3) -0.003(3)
N1 0.032(3) 0.038(3) 0.026(2) -0.003(2) 0.003(2) -0.004(2)
N2 0.031(3) 0.029(3) 0.026(2) -0.003(2) 0.004(2) -0.004(2)
N3 0.025(3) 0.035(3) 0.024(2) 0.000(2) -0.002(2) -0.004(2)
N4 0.025(3) 0.029(3) 0.022(2) -0.002(2) 0.004(2) 0.002(2)
N5 0.034(3) 0.032(3) 0.020(2) 0.001(2) 0.005(2) 0.004(2)
N6 0.033(3) 0.034(3) 0.021(2) -0.001(2) 0.008(2) -0.001(2)
N7 0.031(3) 0.034(3) 0.024(2) 0.006(2) -0.001(2) 0.000(2)
N8 0.028(3) 0.030(3) 0.029(3) 0.000(2) 0.003(2) 0.002(2)
O1 0.029(2) 0.035(2) 0.0223(19) 0.0004(17) 0.0031(17) -0.0034(19)
O1S 0.053(3) 0.087(4) 0.056(3) -0.025(3) 0.024(2) -0.021(3)
O2 0.034(3) 0.041(2) 0.026(2) -0.0042(17) 0.0102(18) -0.0084(19)
O2S 0.037(3) 0.065(3) 0.050(3) 0.003(2) 0.008(2) -0.007(2)
O3 0.037(3) 0.034(2) 0.0229(19) 0.0054(17) 0.0045(18) 0.0040(18)
O3S 0.044(3) 0.062(3) 0.040(2) -0.005(2) 0.007(2) 0.007(2)
O4 0.036(3) 0.031(2) 0.0223(19) 0.0061(16) 0.0083(17) 0.0006(19)
O4S 0.046(3) 0.081(3) 0.052(3) -0.018(2) 0.021(2) -0.011(3)
O5 0.031(2) 0.036(2) 0.0226(19) -0.0056(16) 0.0102(17) -0.0049(19)
O5S 0.061(3) 0.084(4) 0.051(3) -0.021(2) 0.019(2) -0.016(3)
O6 0.027(2) 0.037(2) 0.023(2) -0.0046(16) 0.0097(17) -0.0048(18)
O6S 0.035(3) 0.061(3) 0.059(3) -0.006(2) 0.014(2) -0.004(2)
O7 0.038(3) 0.034(2) 0.0251(19) 0.0018(17) 0.0106(18) 0.0024(18)
O7S 0.050(3) 0.067(3) 0.040(2) -0.009(2) 0.013(2) -0.008(2)
O8 0.030(2) 0.034(2) 0.0240(19) 0.0042(17) 0.0056(17) 0.0049(19)
O8S 0.059(3) 0.070(3) 0.063(3) -0.014(2) 0.019(3) -0.024(3)
O9 0.029(2) 0.032(2) 0.027(2) 0.0021(17) 0.0054(17) 0.0071(18)
O9S 0.061(3) 0.079(3) 0.054(3) -0.013(2) 0.024(2) -0.027(3)
O10 0.032(2) 0.042(2) 0.028(2) 0.0030(17) 0.0155(18) 0.0054(19)
O10S 0.060(4) 0.097(4) 0.061(3) -0.032(3) 0.036(3) -0.020(3)
O11 0.027(2) 0.044(2) 0.027(2) -0.0043(17) 0.0085(18) -0.0027(19)
O11S 0.051(3) 0.070(3) 0.040(2) -0.012(2) 0.010(2) -0.008(2)
O12 0.029(2) 0.036(2) 0.029(2) -0.0055(17) 0.0051(17) -0.0070(19)
O12S 0.042(3) 0.122(4) 0.053(3) -0.032(3) 0.018(2) -0.029(3)
O13 0.036(3) 0.033(2) 0.025(2) 0.0050(17) 0.0128(18) 0.0071(18)
O14 0.029(2) 0.032(2) 0.0236(19) 0.0028(16) 0.0044(17) 0.0031(18)
O15 0.032(2) 0.040(2) 0.0210(19) -0.0046(17) 0.0053(17) -0.008(2)
O16 0.034(3) 0.036(2) 0.025(2) -0.0072(17) 0.0088(18) -0.0064(19)
Ni1 0.0274(4) 0.0282(4) 0.0209(4) -0.0008(3) 0.0055(3) -0.0011(4)
Ni2 0.0267(4) 0.0274(4) 0.0201(4) -0.0005(3) 0.0037(3) -0.0008(4)
Ni3 0.0278(5) 0.0275(4) 0.0191(4) 0.0002(3) 0.0052(3) 0.0001(4)
Ni4 0.0279(4) 0.0272(4) 0.0194(4) 0.0000(3) 0.0037(3) -0.0002(4)

loop_
_atom_type_symbol
_atom_type_description
_atom_type_scat_dispersion_real
_atom_type_scat_dispersion_imag
_atom_type_scat_source
C C 0.0033 0.0016 'International Tables Vol C Tables 4.2.6.8 and 6.1.1.4'
N N 0.0061 0.0033 'International Tables Vol C Tables 4.2.6.8 and 6.1.1.4'
O O 0.0106 0.0060 'International Tables Vol C Tables 4.2.6.8 and 6.1.1.4'
Ni Ni 0.3393 1.1124 'International Tables Vol C Tables 4.2.6.8 and 6.1.1.4'
H H 0.0000 0.0000 'International Tables Vol C Tables 4.2.6.8 and 6.1.1.4'

loop_
_geom_angle_atom_site_label_1
_geom_angle_atom_site_label_2
_geom_angle_atom_site_label_3
_geom_angle
_geom_angle_site_symmetry_1
_geom_angle_site_symmetry_3
_geom_angle_publ_flag
N1 C1 C2 122.8(6) . . ?
O2S C1S O1S 124.5(6) . . ?
O2S C1S C2S 118.2(6) . . ?
O1S C1S C2S 117.3(5) . . ?
C3 C2 C1 118.3(6) . . ?
C3S C2S C7S 119.7(6) . . ?
C3S C2S C1S 120.2(5) . . ?
C7S C2S C1S 120.2(5) . . ?
C2 C3 C4 120.0(6) . . ?
C2S C3S C4S 120.2(5) . . ?
C3 C4 C5 119.6(6) . . ?
C5S C4S C3S 120.7(5) . . ?
N1 C5 C4 120.4(5) . . ?
N1 C5 C6 115.4(5) . . ?
C4 C5 C6 124.2(5) . . ?
C4S C5S C6S 118.9(5) . . ?
C4S C5S C8S 119.8(5) . . ?
C6S C5S C8S 121.2(5) . . ?
N2 C6 C7 122.3(6) . . ?
N2 C6 C5 115.4(5) . . ?
C7 C6 C5 122.4(5) . . ?
C7S C6S C5S 120.4(6) . . ?
C8 C7 C6 117.9(6) . . ?
C2S C7S C6S 120.0(6) . . ?
C9 C8 C7 120.1(6) . . ?
O3S C8S O4S 123.3(5) . . ?
O3S C8S C5S 119.2(5) . . ?
O4S C8S C5S 117.5(5) . . ?
C8 C9 C10 119.3(6) . . ?
O5S C9S O6S 124.4(5) . . ?
O5S C9S C10S 118.6(5) . . ?
O6S C9S C10S 116.9(5) . . ?
N2 C10 C9 121.7(5) . . ?
C15S C10S C11S 119.1(5) . . ?
C15S C10S C9S 120.9(5) . . ?
C11S C10S C9S 120.0(5) . . ?
N3 C11 C12 121.6(5) . . ?
C12S C11S C10S 120.0(5) . . ?
C13 C12 C11 119.4(6) . . ?
C13S C12S C11S 121.0(5) . . ?
C14 C13 C12 118.8(5) . . ?
C12S C13S C14S 119.4(5) . . ?
C12S C13S C16S 120.0(5) . . ?
C14S C13S C16S 120.6(5) . . ?
C13 C14 C15 119.7(5) . . ?
C13S C14S C15S 120.3(6) . . ?
N3 C15 C14 120.9(5) . . ?
N3 C15 C16 116.0(5) . . ?
C14 C15 C16 123.1(5) . . ?
C14S C15S C10S 120.2(5) . . ?
N4 C16 C17 122.0(5) . . ?
N4 C16 C15 114.8(5) . . ?
C17 C16 C15 123.2(5) . . ?
O7S C16S O8S 124.1(5) . . ?
O7S C16S C13S 119.0(5) . . ?
O8S C16S C13S 116.9(5) . . ?
C18 C17 C16 117.9(6) . . ?
O10S C17S O9S 122.3(5) . . ?
O10S C17S C18S 120.0(5) . 1_654 ?
O9S C17S C18S 117.7(5) . 1_654 ?
C19 C18 C17 120.5(6) . . ?
C23S C18S C19S 118.6(5) . . ?
C23S C18S C17S 119.8(5) . 1_456 ?
C19S C18S C17S 121.5(5) . 1_456 ?
C18 C19 C20 119.3(6) . . ?
C20S C19S C18S 121.7(5) . . ?
N4 C20 C19 121.1(5) . . ?
C19S C20S C21S 119.0(5) . . ?
N5 C21 C22 122.3(6) . . ?
C20S C21S C22S 119.9(5) . . ?
C20S C21S C24S 121.1(5) . . ?
C22S C21S C24S 119.0(5) . . ?
C21 C22 C23 118.3(6) . . ?
C23S C22S C21S 120.6(5) . . ?
C24 C23 C22 120.0(6) . . ?
C22S C23S C18S 120.1(5) . . ?
C23 C24 C25 118.4(6) . . ?
O12S C24S O11S 123.7(6) . . ?
O12S C24S C21S 119.1(6) . . ?
O11S C24S C21S 117.2(5) . . ?
N5 C25 C24 121.5(6) . . ?
N5 C25 C26 116.0(5) . . ?
C24 C25 C26 122.5(5) . . ?
N6 C26 C27 122.5(5) . . ?
N6 C26 C25 114.4(5) . . ?
C27 C26 C25 123.1(6) . . ?
C28 C27 C26 118.7(6) . . ?
C27 C28 C29 119.5(6) . . ?
C28 C29 C30 119.3(6) . . ?
N6 C30 C29 122.7(6) . . ?
N7 C31 C32 123.7(6) . . ?
C31 C32 C33 117.0(6) . . ?
C34 C33 C32 120.2(6) . . ?
C33 C34 C35 119.0(6) . . ?
N7 C35 C34 121.5(5) . . ?
N7 C35 C36 115.8(5) . . ?
C34 C35 C36 122.6(5) . . ?
N8 C36 C37 122.5(5) . . ?
N8 C36 C35 115.1(5) . . ?
C37 C36 C35 122.4(5) . . ?
C38 C37 C36 117.2(5) . . ?
C39 C38 C37 120.6(6) . . ?
C38 C39 C40 119.2(6) . . ?
N8 C40 C39 121.6(6) . . ?
O2 C41 O1 119.5(5) . . ?
O2 C41 C42 120.9(5) . . ?
O1 C41 C42 119.6(5) . . ?
O2 C41 Ni1 60.4(3) . . ?
O1 C41 Ni1 59.1(2) . . ?
C42 C41 Ni1 177.9(4) . . ?
C47 C42 C43 119.6(5) . . ?
C47 C42 C41 120.4(5) . . ?
C43 C42 C41 119.9(5) . . ?
C44 C43 C42 119.8(5) . . ?
C43 C44 C45 119.7(5) . 4_565 ?
C46 C45 C44 120.2(5) 4_566 4_566 ?
C46 C45 C48 120.4(5) 4_566 . ?
C44 C45 C48 119.3(5) 4_566 . ?
C45 C46 C47 120.2(5) 4_565 . ?
C42 C47 C46 120.6(5) . . ?
O4 C48 O3 119.3(5) . . ?
O4 C48 C45 120.0(5) . . ?
O3 C48 C45 120.6(5) . . ?
O4 C48 Ni1 58.6(3) . . ?
O3 C48 Ni1 61.0(2) . . ?
C45 C48 Ni1 172.0(4) . . ?
O6 C49 O5 120.0(5) . . ?
O6 C49 C50 120.3(5) . . ?
O5 C49 C50 119.6(5) . . ?
O6 C49 Ni2 60.9(3) . . ?
O5 C49 Ni2 59.1(2) . . ?
C50 C49 Ni2 178.2(4) . . ?
C55 C50 C51 120.7(5) . . ?
C55 C50 C49 120.7(5) . . ?
C51 C50 C49 118.5(5) . . ?
C52 C51 C50 119.6(5) 4_565 . ?
C53 C52 C51 119.9(5) . 4_566 ?
C52 C53 C54 120.1(5) . . ?
C52 C53 C56 120.2(5) . . ?
C54 C53 C56 119.6(5) . . ?
C55 C54 C53 119.6(5) 4_566 . ?
C50 C55 C54 120.1(5) . 4_565 ?
O8 C56 O7 119.9(4) . . ?
O8 C56 C53 120.1(5) . . ?
O7 C56 C53 120.0(5) . . ?
O8 C56 Ni2 59.5(2) . . ?
O7 C56 Ni2 60.5(2) . . ?
C53 C56 Ni2 174.8(4) . . ?
O10 C57 O9 120.8(5) . . ?
O10 C57 C58 119.9(5) . . ?
O9 C57 C58 119.2(5) . . ?
O10 C57 Ni3 62.0(3) . . ?
O9 C57 Ni3 59.0(2) . . ?
C58 C57 Ni3 172.6(4) . . ?
C63 C58 C59 118.8(5) . . ?
C63 C58 C57 121.3(5) . . ?
C59 C58 C57 119.8(5) . . ?
C60 C59 C58 120.2(5) 4_575 . ?
C61 C60 C59 120.1(5) . 4_576 ?
C60 C61 C62 119.7(5) . 4_576 ?
C60 C61 C64 119.7(5) . . ?
C62 C61 C64 120.6(5) 4_576 . ?
C63 C62 C61 120.5(5) . 4_575 ?
C62 C63 C58 120.6(5) . . ?
O12 C64 O11 119.8(5) . . ?
O12 C64 C61 120.1(5) . . ?
O11 C64 C61 120.1(5) . . ?
O12 C64 Ni3 59.4(3) . . ?
O11 C64 Ni3 60.4(2) . . ?
C61 C64 Ni3 178.9(4) . . ?
O13 C65 O14 120.1(5) . . ?
O13 C65 C66 121.0(5) . . ?
O14 C65 C66 118.7(5) . . ?
O13 C65 Ni4 61.0(3) . . ?
O14 C65 Ni4 59.3(2) . . ?
C66 C65 Ni4 172.3(4) . . ?
C67 C66 C71 119.3(5) . . ?
C67 C66 C65 120.0(5) . . ?
C71 C66 C65 120.8(5) . . ?
C66 C67 C68 120.9(5) . 4_575 ?
C67 C68 C69 119.5(5) 4_576 . ?
C70 C69 C68 119.9(5) . . ?
C70 C69 C72 119.7(5) . . ?
C68 C69 C72 120.3(5) . . ?
C71 C70 C69 119.8(5) 4_576 . ?
C70 C71 C66 120.5(5) 4_575 . ?
O15 C72 O16 119.9(5) . . ?
O15 C72 C69 119.9(5) . . ?
O16 C72 C69 120.2(5) . . ?
O15 C72 Ni4 58.7(3) . . ?
O16 C72 Ni4 61.2(3) . . ?
C69 C72 Ni4 178.1(4) . . ?
C1 N1 C5 118.9(5) . . ?
C1 N1 Ni1 127.2(4) . . ?
C5 N1 Ni1 113.9(4) . . ?
C6 N2 C10 118.6(5) . . ?
C6 N2 Ni1 115.9(4) . . ?
C10 N2 Ni1 125.5(4) . . ?
C11 N3 C15 119.5(5) . . ?
C11 N3 Ni2 126.3(4) . . ?
C15 N3 Ni2 114.1(4) . . ?
C20 N4 C16 119.2(5) . . ?
C20 N4 Ni2 126.0(4) . . ?
C16 N4 Ni2 114.8(4) . . ?
C21 N5 C25 119.5(5) . . ?
C21 N5 Ni3 125.8(4) . . ?
C25 N5 Ni3 114.7(4) . . ?
C30 N6 C26 117.4(5) . . ?
C30 N6 Ni3 127.7(4) . . ?
C26 N6 Ni3 114.9(4) . . ?
C31 N7 C35 118.6(5) . . ?
C31 N7 Ni4 126.8(4) . . ?
C35 N7 Ni4 114.7(4) . . ?
C40 N8 C36 118.8(5) . . ?
C40 N8 Ni4 126.5(4) . . ?
C36 N8 Ni4 114.6(4) . . ?
C41 O1 Ni1 89.0(3) . . ?
C41 O2 Ni1 88.5(3) . . ?
C48 O3 Ni1 87.3(3) . . ?
C48 O4 Ni1 90.0(3) . . ?
C49 O5 Ni2 89.3(3) . . ?
C49 O6 Ni2 87.8(3) . . ?
C56 O7 Ni2 87.9(3) . . ?
C56 O8 Ni2 89.0(3) . . ?
C57 O9 Ni3 89.3(3) . . ?
C57 O10 Ni3 86.7(3) . . ?
C64 O11 Ni3 87.8(3) . . ?
C64 O12 Ni3 89.2(3) . . ?
C65 O13 Ni4 87.8(3) . . ?
C65 O14 Ni4 88.6(3) . . ?
C72 O15 Ni4 89.7(3) . . ?
C72 O16 Ni4 87.1(3) . . ?
N2 Ni1 N1 79.46(18) . . ?
N2 Ni1 O4 100.49(15) . . ?
N1 Ni1 O4 94.88(15) . . ?
N2 Ni1 O1 95.21(14) . . ?
N1 Ni1 O1 101.47(15) . . ?
O4 Ni1 O1 159.14(13) . . ?
N2 Ni1 O2 94.33(15) . . ?
N1 Ni1 O2 163.00(15) . . ?
O4 Ni1 O2 101.84(13) . . ?
O1 Ni1 O2 63.06(13) . . ?
N2 Ni1 O3 160.86(14) . . ?
N1 Ni1 O3 91.87(16) . . ?
O4 Ni1 O3 62.97(13) . . ?
O1 Ni1 O3 103.28(13) . . ?
O2 Ni1 O3 98.41(13) . . ?
N2 Ni1 C48 130.71(17) . . ?
N1 Ni1 C48 92.02(17) . . ?
O4 Ni1 C48 31.37(14) . . ?
O1 Ni1 C48 133.92(15) . . ?
O2 Ni1 C48 103.84(15) . . ?
O3 Ni1 C48 31.71(14) . . ?
N2 Ni1 C41 95.56(16) . . ?
N1 Ni1 C41 133.05(17) . . ?
O4 Ni1 C41 131.59(16) . . ?
O1 Ni1 C41 31.93(14) . . ?
O2 Ni1 C41 31.14(14) . . ?
O3 Ni1 C41 102.73(15) . . ?
C48 Ni1 C41 123.00(17) . . ?
N3 Ni2 N4 79.89(17) . . ?
N3 Ni2 O5 102.83(15) . . ?
N4 Ni2 O5 95.63(14) . . ?
N3 Ni2 O8 93.97(14) . . ?
N4 Ni2 O8 101.16(14) . . ?
O5 Ni2 O8 158.09(13) . . ?
N3 Ni2 O7 91.37(15) . . ?
N4 Ni2 O7 161.57(14) . . ?
O5 Ni2 O7 102.15(13) . . ?
O8 Ni2 O7 63.01(13) . . ?
N3 Ni2 O6 164.09(14) . . ?
N4 Ni2 O6 94.15(15) . . ?
O5 Ni2 O6 62.82(13) . . ?
O8 Ni2 O6 101.68(13) . . ?
O7 Ni2 O6 98.22(13) . . ?
N3 Ni2 C56 91.62(16) . . ?
N4 Ni2 C56 131.64(17) . . ?
O5 Ni2 C56 132.50(16) . . ?
O8 Ni2 C56 31.49(14) . . ?
O7 Ni2 C56 31.59(14) . . ?
O6 Ni2 C56 103.20(15) . . ?
N3 Ni2 C49 134.05(17) . . ?
N4 Ni2 C49 95.49(16) . . ?
O5 Ni2 C49 31.59(14) . . ?
O8 Ni2 C49 131.38(16) . . ?
O7 Ni2 C49 102.17(15) . . ?
O6 Ni2 C49 31.23(14) . . ?
C56 Ni2 C49 122.09(17) . . ?
N5 Ni3 O9 99.72(15) . . ?
N5 Ni3 N6 79.97(18) . . ?
O9 Ni3 N6 94.89(14) . . ?
N5 Ni3 O12 96.92(14) . . ?
O9 Ni3 O12 158.30(13) . . ?
N6 Ni3 O12 101.66(15) . . ?
N5 Ni3 O11 93.76(16) . . ?
O9 Ni3 O11 101.83(13) . . ?
N6 Ni3 O11 162.93(14) . . ?
O12 Ni3 O11 63.09(13) . . ?
N5 Ni3 O10 160.63(14) . . ?
O9 Ni3 O10 62.90(12) . . ?
N6 Ni3 O10 92.49(16) . . ?
O12 Ni3 O10 102.09(13) . . ?
O11 Ni3 O10 98.09(13) . . ?
N5 Ni3 C57 130.60(17) . . ?
O9 Ni3 C57 31.71(14) . . ?
N6 Ni3 C57 92.89(17) . . ?
O12 Ni3 C57 132.18(16) . . ?
O11 Ni3 C57 103.11(15) . . ?
O10 Ni3 C57 31.25(14) . . ?
N5 Ni3 C64 95.92(16) . . ?
O9 Ni3 C64 132.04(16) . . ?
N6 Ni3 C64 132.53(17) . . ?
O12 Ni3 C64 31.34(14) . . ?
O11 Ni3 C64 31.75(15) . . ?
O10 Ni3 C64 102.22(15) . . ?
C57 Ni3 C64 122.21(17) . . ?
N7 Ni4 O15 96.84(15) . . ?
N7 Ni4 N8 79.65(18) . . ?
O15 Ni4 N8 102.55(15) . . ?
N7 Ni4 O14 100.57(15) . . ?
O15 Ni4 O14 157.48(13) . . ?
N8 Ni4 O14 94.58(14) . . ?
N7 Ni4 O16 94.18(16) . . ?
O15 Ni4 O16 63.19(13) . . ?
N8 Ni4 O16 163.93(15) . . ?
O14 Ni4 O16 101.17(13) . . ?
N7 Ni4 O13 161.38(14) . . ?
O15 Ni4 O13 101.26(13) . . ?
N8 Ni4 O13 92.07(15) . . ?
O14 Ni4 O13 63.20(12) . . ?
O16 Ni4 O13 97.85(13) . . ?
N7 Ni4 C72 96.14(17) . . ?
O15 Ni4 C72 31.57(15) . . ?
N8 Ni4 C72 133.67(18) . . ?
O14 Ni4 C72 131.14(16) . . ?
O16 Ni4 C72 31.62(15) . . ?
O13 Ni4 C72 101.56(15) . . ?
N7 Ni4 C65 131.66(17) . . ?
O15 Ni4 C65 131.27(16) . . ?
N8 Ni4 C65 92.22(17) . . ?
O14 Ni4 C65 32.09(14) . . ?
O16 Ni4 C65 102.82(15) . . ?
O13 Ni4 C65 31.19(14) . . ?
C72 Ni4 C65 121.46(17) . . ?

loop_
_geom_bond_atom_site_label_1
_geom_bond_atom_site_label_2
_geom_bond_distance
_geom_bond_site_symmetry_2
_geom_bond_publ_flag
C1 N1 1.342(6) . ?
C1 C2 1.382(7) . ?
C1S O2S 1.241(7) . ?
C1S O1S 1.272(6) . ?
C1S C2S 1.498(7) . ?
C2 C3 1.367(7) . ?
C2S C3S 1.374(7) . ?
C2S C7S 1.380(8) . ?
C3 C4 1.375(8) . ?
C3S C4S 1.386(7) . ?
C4 C5 1.393(7) . ?
C4S C5S 1.372(7) . ?
C5 N1 1.358(6) . ?
C5 C6 1.478(7) . ?
C5S C6S 1.391(7) . ?
C5S C8S 1.500(7) . ?
C6 N2 1.321(6) . ?
C6 C7 1.395(7) . ?
C6S C7S 1.382(7) . ?
C7 C8 1.376(8) . ?
C8 C9 1.350(7) . ?
C8S O3S 1.240(6) . ?
C8S O4S 1.292(6) . ?
C9 C10 1.374(7) . ?
C9S O5S 1.252(6) . ?
C9S O6S 1.274(6) . ?
C9S C10S 1.513(7) . ?
C10 N2 1.353(6) . ?
C10S C15S 1.392(7) . ?
C10S C11S 1.393(7) . ?
C11 N3 1.332(6) . ?
C11 C12 1.378(7) . ?
C11S C12S 1.382(7) . ?
C12 C13 1.376(7) . ?
C12S C13S 1.376(7) . ?
C13 C14 1.373(7) . ?
C13S C14S 1.386(7) . ?
C13S C16S 1.511(7) . ?
C14 C15 1.380(7) . ?
C14S C15S 1.390(7) . ?
C15 N3 1.350(6) . ?
C15 C16 1.481(7) . ?
C16 N4 1.345(6) . ?
C16 C17 1.382(7) . ?
C16S O7S 1.237(6) . ?
C16S O8S 1.283(6) . ?
C17 C18 1.367(7) . ?
C17S O10S 1.236(6) . ?
C17S O9S 1.276(6) . ?
C17S C18S 1.483(7) 1_654 ?
C18 C19 1.362(7) . ?
C18S C23S 1.385(7) . ?
C18S C19S 1.393(6) . ?
C18S C17S 1.483(7) 1_456 ?
C19 C20 1.379(7) . ?
C19S C20S 1.378(7) . ?
C20 N4 1.338(6) . ?
C20S C21S 1.380(7) . ?
C21 N5 1.329(6) . ?
C21 C22 1.379(7) . ?
C21S C22S 1.392(7) . ?
C21S C24S 1.501(7) . ?
C22 C23 1.385(8) . ?
C22S C23S 1.377(7) . ?
C23 C24 1.380(8) . ?
C24 C25 1.385(7) . ?
C24S O12S 1.242(7) . ?
C24S O11S 1.268(6) . ?
C25 N5 1.350(6) . ?
C25 C26 1.492(7) . ?
C26 N6 1.353(6) . ?
C26 C27 1.393(7) . ?
C27 C28 1.366(8) . ?
C28 C29 1.367(7) . ?
C29 C30 1.383(7) . ?
C30 N6 1.338(6) . ?
C31 N7 1.327(6) . ?
C31 C32 1.380(7) . ?
C32 C33 1.382(7) . ?
C33 C34 1.372(8) . ?
C34 C35 1.380(7) . ?
C35 N7 1.341(6) . ?
C35 C36 1.471(7) . ?
C36 N8 1.340(6) . ?
C36 C37 1.390(7) . ?
C37 C38 1.376(7) . ?
C38 C39 1.361(7) . ?
C39 C40 1.376(7) . ?
C40 N8 1.338(6) . ?
C41 O2 1.257(6) . ?
C41 O1 1.285(6) . ?
C41 C42 1.493(6) . ?
C41 Ni1 2.430(5) . ?
C42 C47 1.380(7) . ?
C42 C43 1.403(7) . ?
C43 C44 1.386(6) . ?
C44 C45 1.404(7) 4_565 ?
C45 C46 1.371(6) 4_566 ?
C45 C44 1.404(7) 4_566 ?
C45 C48 1.493(6) . ?
C46 C45 1.371(6) 4_565 ?
C46 C47 1.387(6) . ?
C48 O4 1.262(6) . ?
C48 O3 1.275(5) . ?
C48 Ni1 2.424(5) . ?
C49 O6 1.254(6) . ?
C49 O5 1.266(6) . ?
C49 C50 1.507(6) . ?
C49 Ni2 2.416(5) . ?
C50 C55 1.370(7) . ?
C50 C51 1.388(7) . ?
C51 C52 1.384(6) 4_565 ?
C52 C53 1.382(7) . ?
C52 C51 1.384(6) 4_566 ?
C53 C54 1.397(7) . ?
C53 C56 1.507(6) . ?
C54 C55 1.380(6) 4_566 ?
C55 C54 1.380(6) 4_565 ?
C56 O8 1.261(6) . ?
C56 O7 1.266(5) . ?
C56 Ni2 2.414(5) . ?
C57 O10 1.250(6) . ?
C57 O9 1.264(6) . ?
C57 C58 1.486(6) . ?
C57 Ni3 2.405(5) . ?
C58 C63 1.394(7) . ?
C58 C59 1.416(6) . ?
C59 C60 1.393(6) 4_575 ?
C60 C61 1.387(7) . ?
C60 C59 1.393(6) 4_576 ?
C61 C62 1.402(7) 4_576 ?
C61 C64 1.494(6) . ?
C62 C63 1.383(6) . ?
C62 C61 1.402(7) 4_575 ?
C64 O12 1.255(6) . ?
C64 O11 1.271(5) . ?
C64 Ni3 2.413(5) . ?
C65 O13 1.253(5) . ?
C65 O14 1.285(6) . ?
C65 C66 1.492(6) . ?
C65 Ni4 2.417(5) . ?
C66 C67 1.374(7) . ?
C66 C71 1.400(7) . ?
C67 C68 1.377(6) 4_575 ?
C68 C67 1.377(6) 4_576 ?
C68 C69 1.395(7) . ?
C69 C70 1.388(7) . ?
C69 C72 1.499(6) . ?
C70 C71 1.370(6) 4_576 ?
C71 C70 1.370(6) 4_575 ?
C72 O15 1.259(6) . ?
C72 O16 1.262(6) . ?
C72 Ni4 2.404(5) . ?
N1 Ni1 2.063(4) . ?
N2 Ni1 2.045(4) . ?
N3 Ni2 2.050(4) . ?
N4 Ni2 2.056(4) . ?
N5 Ni3 2.046(4) . ?
N6 Ni3 2.065(4) . ?
N7 Ni4 2.041(4) . ?
N8 Ni4 2.055(4) . ?
O1 Ni1 2.084(3) . ?
O2 Ni1 2.113(3) . ?
O3 Ni1 2.122(3) . ?
O4 Ni1 2.070(3) . ?
O5 Ni2 2.074(3) . ?
O6 Ni2 2.114(3) . ?
O7 Ni2 2.103(3) . ?
O8 Ni2 2.081(3) . ?
O9 Ni3 2.062(3) . ?
O10 Ni3 2.128(3) . ?
O11 Ni3 2.100(3) . ?
O12 Ni3 2.078(3) . ?
O13 Ni4 2.117(3) . ?
O14 Ni4 2.080(3) . ?
O15 Ni4 2.054(3) . ?
O16 Ni4 2.110(3) . ?
